data_7158332
loop_
_publ_author_name
'Paysant, Hippolyte'
'Hedir, Siham'
'Justaud, Fr\'ed\'eric'
'Weiswald, Louis Bastien'
'El Dine, Assaad Nasr'
'Soulieman, Ali'
'Hachem, Ali'
'Elie, Nicolas'
'Brotin, Emilie'
'Denoyelle, Christophe'
'Bignon, J\'er\^ome'
'Roussi, Fanny'
'Jouanne, Marie'
'Tasseau, Olivier'
'Roisnel, Thierry'
'Voisin-Chiret, Anne Sophie'
'Gr\'ee, Ren\'e'
'Levoin, Nicolas'
'Poulain, Laurent'

_publ_section_title
;
 Structural revision of the Mcl-1 inhibitor MIM1: synthesis and biological
 studies on ovarian cancer cells with evaluation of designed analogues.
;
_journal_issue 41
_journal_name_full 'Organic &amp; biomolecular chemistry'
_journal_page_first 8968
_journal_page_last 8987
_journal_paper_doi 10.1039/d1ob01521d
_journal_volume 19
_journal_year 2021
_chemical_compound_source 'synthesis as described'
_chemical_formula_moiety 'C20 H28 N3 O3 S, Cl'
_chemical_formula_sum 'C20 H28 Cl N3 O3 S'
_chemical_formula_weight 425.96
_space_group_crystal_system monoclinic
_space_group_IT_number 14
_space_group_name_Hall '-P 2yn'
_space_group_name_H-M_alt 'P 1 21/n 1'
_atom_sites_solution_hydrogens mixed
_atom_sites_solution_primary dual
_atom_sites_solution_secondary difmap
_audit_update_record
;
2020-05-29 deposited with the CCDC.	2021-09-16 downloaded from the CCDC.
;
_cell_angle_alpha 90
_cell_angle_beta 121.156(7)
_cell_angle_gamma 90
_cell_formula_units_Z 4
_cell_length_a 7.8822(17)
_cell_length_b 31.959(6)
_cell_length_c 9.896(2)
_cell_measurement_reflns_used 9700
_cell_measurement_temperature 150
_cell_measurement_theta_max 27.5257
_cell_measurement_theta_min 2.5493
_cell_measurement_wavelength 0.71073
_cell_volume 2133.3(8)
_computing_cell_refinement 'APEX3 (Bruker, 2015)'
_computing_data_collection 'SAINT (Bruker, 2014)'
_computing_data_reduction 'SAINT (Bruker, 2014)'
_computing_molecular_graphics 'SXGRAPH (L. Farrugia, 1999), Mercury (CSD, 2016)'
_computing_publication_material 'CRYSCALC (T. Roisnel, local program, 2019)'
_computing_structure_refinement 'SHELXL-2018_3 (Sheldrick, 2018)'
_computing_structure_solution 'SHELXT (G. Sheldrick, 2015)'
_diffrn_ambient_temperature 150
_diffrn_detector '(CMOS) PHOTON 100'
_diffrn_detector_area_resol_mean 10.4167
_diffrn_measured_fraction_theta_full 0.995
_diffrn_measured_fraction_theta_max 0.989
_diffrn_measurement_device_type 'D8 VENTURE Bruker AXS'
_diffrn_measurement_method 'rotation images'
_diffrn_radiation_monochromator 'multilayer monochromator'
_diffrn_radiation_probe x-ray
_diffrn_radiation_source 'Incoatec microfocus sealed tube'
_diffrn_radiation_type MoK\a
_diffrn_radiation_wavelength 0.71073
_diffrn_reflns_av_R_equivalents 0.0406
_diffrn_reflns_av_unetI/netI 0.0346
_diffrn_reflns_limit_h_max 10
_diffrn_reflns_limit_h_min -10
_diffrn_reflns_limit_k_max 41
_diffrn_reflns_limit_k_min -35
_diffrn_reflns_limit_l_max 12
_diffrn_reflns_limit_l_min -12
_diffrn_reflns_number 20794
_diffrn_reflns_theta_full 25.242
_diffrn_reflns_theta_max 27.533
_diffrn_reflns_theta_min 2.488
_diffrn_source_current 1.0
_diffrn_source_voltage 50.0
_exptl_absorpt_coefficient_mu 0.303
_exptl_absorpt_correction_T_max 0.982
_exptl_absorpt_correction_T_min 0.822
_exptl_absorpt_correction_type multi-scan
_exptl_absorpt_process_details
;
  [Sheldrick, G.M. (2014). SADABS Bruker AXS Inc., Madison, Wisconsin, USA]
;
_exptl_crystal_colour colourless
_exptl_crystal_density_diffrn 1.326
_exptl_crystal_description prism
_exptl_crystal_F_000 904
_exptl_crystal_size_max 0.380
_exptl_crystal_size_mid 0.300
_exptl_crystal_size_min 0.060
_refine_diff_density_max 0.369
_refine_diff_density_min -0.276
_refine_diff_density_rms 0.066
_refine_ls_extinction_method none
_refine_ls_goodness_of_fit_ref 1.072
_refine_ls_hydrogen_treatment mixed
_refine_ls_matrix_type full
_refine_ls_number_parameters 260
_refine_ls_number_reflns 4862
_refine_ls_number_restraints 0
_refine_ls_restrained_S_all 1.072
_refine_ls_R_factor_all 0.0496
_refine_ls_R_factor_gt 0.0407
_refine_ls_shift/su_max 0.022
_refine_ls_shift/su_mean 0.000
_refine_ls_structure_factor_coef Fsqd
_refine_ls_weighting_details 'w=1/[\s^2^(Fo^2^)+(0.0295P)^2^+1.9710P] where P=(Fo^2^+2Fc^2^)/3'
_refine_ls_weighting_scheme calc
_refine_ls_wR_factor_gt 0.0929
_refine_ls_wR_factor_ref 0.0972
_reflns_Friedel_coverage 0.000
_reflns_number_gt 4208
_reflns_number_total 4862
_reflns_threshold_expression >2sigma(I)
_cod_data_source_file d1ob01521d2.cif
_cod_data_source_block JF680
_cod_depositor_comments 'Adding full bibliography for 7158330--7158332.cif.'
_cod_original_cell_volume 2133.2(8)
_cod_original_sg_symbol_H-M 'P 21/n'
_cod_database_code 7158332

loop_
_space_group_symop_operation_xyz
'x, y, z'
'-x+1/2, y+1/2, -z+1/2'
'-x, -y, -z'
'x-1/2, -y-1/2, z-1/2'

loop_
_atom_site_label
_atom_site_type_symbol
_atom_site_fract_x
_atom_site_fract_y
_atom_site_fract_z
_atom_site_U_iso_or_equiv
_atom_site_adp_type
_atom_site_occupancy
_atom_site_site_symmetry_order
_atom_site_calc_flag
_atom_site_refinement_flags_posn
_atom_site_refinement_flags_adp
_atom_site_refinement_flags_occupancy
_atom_site_disorder_assembly
_atom_site_disorder_group
S1 S 0.76794(6) 0.41610(2) 0.94042(5) 0.01738(10) Uani 1 1 d . . . . .
C1 C 0.6700(2) 0.48087(5) 0.43863(19) 0.0156(3) Uani 1 1 d . . . . .
H1A H 0.809191 0.484514 0.466473 0.019 Uiso 1 1 calc R U . . .
H1B H 0.634449 0.504408 0.484308 0.019 Uiso 1 1 calc R U . . .
C2 C 0.5313(3) 0.47980(6) 0.2585(2) 0.0189(3) Uani 1 1 d . . . . .
H2A H 0.392356 0.476849 0.232163 0.023 Uiso 1 1 calc R U . . .
H2B H 0.542571 0.506410 0.212586 0.023 Uiso 1 1 calc R U . . .
C3 C 0.5844(3) 0.44322(6) 0.1876(2) 0.0203(4) Uani 1 1 d . . . . .
H3A H 0.487527 0.441918 0.072648 0.024 Uiso 1 1 calc R U . . .
H3B H 0.717131 0.448182 0.202633 0.024 Uiso 1 1 calc R U . . .
C4 C 0.5854(3) 0.40135(6) 0.2624(2) 0.0218(4) Uani 1 1 d . . . . .
H4A H 0.635872 0.379290 0.221923 0.026 Uiso 1 1 calc R U . . .
H4B H 0.448049 0.393910 0.231504 0.026 Uiso 1 1 calc R U . . .
C5 C 0.7152(3) 0.40294(5) 0.4432(2) 0.0185(3) Uani 1 1 d . . . . .
H5A H 0.703732 0.376321 0.489065 0.022 Uiso 1 1 calc R U . . .
H5B H 0.855829 0.406977 0.475759 0.022 Uiso 1 1 calc R U . . .
C6 C 0.6453(2) 0.43925(5) 0.50228(18) 0.0136(3) Uani 1 1 d . . . . .
H6 H 0.499377 0.435265 0.454222 0.016 Uiso 1 1 calc R U . . .
N7 N 0.7331(2) 0.43735(4) 0.67680(15) 0.0129(3) Uani 1 1 d . . . . .
C8 C 0.9224(2) 0.45154(5) 0.79557(19) 0.0166(3) Uani 1 1 d . . . . .
C9 C 1.0629(3) 0.47317(6) 0.7604(2) 0.0247(4) Uani 1 1 d . . . . .
H9A H 1.191340 0.476628 0.858263 0.037 Uiso 1 1 calc R U . . .
H9B H 1.009652 0.500702 0.714319 0.037 Uiso 1 1 calc R U . . .
H9C H 1.080159 0.456384 0.685420 0.037 Uiso 1 1 calc R U . . .
C10 C 0.9589(3) 0.44284(5) 0.9406(2) 0.0198(4) Uani 1 1 d . . . . .
H10 H 1.077978 0.450589 1.034463 0.024 Uiso 1 1 calc R U . . .
C11 C 0.6373(2) 0.41747(5) 0.73775(18) 0.0135(3) Uani 1 1 d . . . . .
N12 N 0.4601(2) 0.39911(5) 0.65458(16) 0.0158(3) Uani 1 1 d . . . . .
H12 H 0.377(3) 0.4022(6) 0.551(3) 0.019 Uiso 1 1 d . U . . .
N13 N 0.3897(2) 0.38193(5) 0.74585(17) 0.0177(3) Uani 1 1 d . . . . .
C14 C 0.2335(2) 0.35924(5) 0.6692(2) 0.0168(3) Uani 1 1 d . . . . .
H14 H 0.178795 0.354065 0.559793 0.020 Uiso 1 1 calc R U . . .
C15 C 0.1406(3) 0.34146(5) 0.7510(2) 0.0173(3) Uani 1 1 d . . . . .
C16 C 0.2027(3) 0.35238(6) 0.9062(2) 0.0216(4) Uani 1 1 d . . . . .
H16 H 0.313804 0.370376 0.961955 0.026 Uiso 1 1 calc R U . . .
C17 C 0.1076(3) 0.33784(6) 0.9818(2) 0.0247(4) Uani 1 1 d . . . . .
H17 H 0.155230 0.345201 1.088584 0.030 Uiso 1 1 calc R U . . .
C18 C -0.0583(3) 0.31233(5) 0.8998(2) 0.0231(4) Uani 1 1 d . . . . .
C19 C -0.1230(3) 0.30016(5) 0.7443(2) 0.0220(4) Uani 1 1 d . . . . .
C20 C -0.0218(3) 0.31409(5) 0.6715(2) 0.0187(3) Uani 1 1 d . . . . .
O21 O -0.1709(2) 0.29862(4) 0.95887(18) 0.0310(3) Uani 1 1 d . . . . .
C22 C -0.1002(4) 0.30844(7) 1.1221(3) 0.0390(5) Uani 1 1 d . . . . .
H22A H 0.029785 0.295466 1.189651 0.058 Uiso 1 1 calc R U . . .
H22B H -0.194062 0.297671 1.150521 0.058 Uiso 1 1 calc R U . . .
H22C H -0.088491 0.338856 1.136723 0.058 Uiso 1 1 calc R U . . .
O23 O -0.2842(2) 0.27407(4) 0.66486(18) 0.0283(3) Uani 1 1 d . . . . .
C24 C -0.4629(4) 0.29535(8) 0.5619(4) 0.0700(11) Uani 1 1 d . . . . .
H24A H -0.493682 0.314807 0.622844 0.105 Uiso 1 1 calc R U . . .
H24B H -0.570788 0.275011 0.508167 0.105 Uiso 1 1 calc R U . . .
H24C H -0.448098 0.310970 0.483408 0.105 Uiso 1 1 calc R U . . .
O25 O -0.0853(2) 0.30345(4) 0.51778(15) 0.0273(3) Uani 1 1 d . . . . .
C26 C -0.0836(4) 0.25968(7) 0.4871(3) 0.0409(5) Uani 1 1 d . . . . .
H26A H -0.015698 0.244366 0.587379 0.061 Uiso 1 1 calc R U . . .
H26B H -0.013840 0.255200 0.430261 0.061 Uiso 1 1 calc R U . . .
H26C H -0.220223 0.249524 0.422845 0.061 Uiso 1 1 calc R U . . .
Cl1 Cl 0.12247(6) 0.41312(2) 0.31791(5) 0.02428(11) Uani 1 1 d . . . . .

loop_
_atom_site_aniso_label
_atom_site_aniso_U_11
_atom_site_aniso_U_22
_atom_site_aniso_U_33
_atom_site_aniso_U_23
_atom_site_aniso_U_13
_atom_site_aniso_U_12
S1 0.0168(2) 0.0241(2) 0.01046(19) 0.00088(15) 0.00655(16) -0.00163(16)
C1 0.0160(8) 0.0159(8) 0.0163(8) 0.0008(6) 0.0094(7) 0.0004(6)
C2 0.0173(8) 0.0238(8) 0.0157(8) 0.0044(6) 0.0086(7) 0.0014(7)
C3 0.0190(8) 0.0302(9) 0.0128(8) -0.0006(7) 0.0091(7) -0.0009(7)
C4 0.0260(9) 0.0230(9) 0.0166(8) -0.0056(7) 0.0113(7) -0.0023(7)
C5 0.0236(9) 0.0157(8) 0.0163(8) 0.0000(6) 0.0103(7) 0.0018(6)
C6 0.0127(7) 0.0164(8) 0.0108(7) 0.0006(6) 0.0055(6) -0.0011(6)
N7 0.0121(6) 0.0159(6) 0.0107(6) 0.0003(5) 0.0058(5) -0.0017(5)
C8 0.0124(8) 0.0181(8) 0.0153(8) -0.0001(6) 0.0043(6) -0.0029(6)
C9 0.0134(8) 0.0329(10) 0.0220(9) 0.0045(7) 0.0049(7) -0.0077(7)
C10 0.0149(8) 0.0242(9) 0.0151(8) -0.0013(6) 0.0041(7) -0.0046(7)
C11 0.0155(8) 0.0138(7) 0.0123(7) -0.0001(6) 0.0080(6) 0.0000(6)
N12 0.0137(7) 0.0228(7) 0.0101(7) 0.0019(5) 0.0056(6) -0.0043(5)
N13 0.0168(7) 0.0225(7) 0.0164(7) 0.0032(5) 0.0105(6) -0.0029(6)
C14 0.0168(8) 0.0178(8) 0.0158(8) 0.0009(6) 0.0084(7) -0.0008(6)
C15 0.0172(8) 0.0157(8) 0.0203(8) 0.0018(6) 0.0107(7) -0.0010(6)
C16 0.0232(9) 0.0220(9) 0.0227(9) -0.0023(7) 0.0141(8) -0.0066(7)
C17 0.0328(10) 0.0239(9) 0.0258(9) -0.0016(7) 0.0210(9) -0.0041(8)
C18 0.0295(10) 0.0156(8) 0.0356(10) 0.0038(7) 0.0249(9) -0.0004(7)
C19 0.0209(9) 0.0146(8) 0.0332(10) -0.0006(7) 0.0159(8) -0.0039(7)
C20 0.0187(9) 0.0159(8) 0.0211(8) 0.0007(6) 0.0101(7) -0.0012(6)
O21 0.0399(8) 0.0260(7) 0.0462(9) -0.0006(6) 0.0357(8) -0.0075(6)
C22 0.0606(16) 0.0326(11) 0.0500(14) 0.0001(10) 0.0472(13) -0.0069(10)
O23 0.0246(7) 0.0181(6) 0.0459(9) -0.0033(6) 0.0209(7) -0.0077(5)
C24 0.0199(12) 0.0260(12) 0.130(3) -0.0065(15) 0.0149(15) -0.0045(9)
O25 0.0330(8) 0.0238(7) 0.0226(7) -0.0038(5) 0.0126(6) -0.0106(6)
C26 0.0552(15) 0.0318(11) 0.0370(12) -0.0069(9) 0.0249(12) 0.0027(10)
Cl1 0.0160(2) 0.0365(3) 0.0146(2) 0.00469(17) 0.00385(16) -0.00306(17)

loop_
_atom_type_symbol
_atom_type_description
_atom_type_scat_dispersion_real
_atom_type_scat_dispersion_imag
_atom_type_scat_source
C C 0.0033 0.0016 'International Tables Vol C Tables 4.2.6.8 and 6.1.1.4'
H H 0.0000 0.0000 'International Tables Vol C Tables 4.2.6.8 and 6.1.1.4'
N N 0.0061 0.0033 'International Tables Vol C Tables 4.2.6.8 and 6.1.1.4'
O O 0.0106 0.0060 'International Tables Vol C Tables 4.2.6.8 and 6.1.1.4'
S S 0.1246 0.1234 'International Tables Vol C Tables 4.2.6.8 and 6.1.1.4'
Cl Cl 0.1484 0.1585 'International Tables Vol C Tables 4.2.6.8 and 6.1.1.4'

loop_
_geom_angle_atom_site_label_1
_geom_angle_atom_site_label_2
_geom_angle_atom_site_label_3
_geom_angle
_geom_angle_site_symmetry_1
_geom_angle_site_symmetry_3
_geom_angle_publ_flag
C11 S1 C10 89.12(8) . . ?
C6 C1 C2 107.05(13) . . ?
C6 C1 H1A 110.3 . . ?
C2 C1 H1A 110.3 . . ?
C6 C1 H1B 110.3 . . ?
C2 C1 H1B 110.3 . . ?
H1A C1 H1B 108.6 . . ?
C3 C2 C1 110.49(14) . . ?
C3 C2 H2A 109.6 . . ?
C1 C2 H2A 109.6 . . ?
C3 C2 H2B 109.6 . . ?
C1 C2 H2B 109.6 . . ?
H2A C2 H2B 108.1 . . ?
C4 C3 C2 112.40(14) . . ?
C4 C3 H3A 109.1 . . ?
C2 C3 H3A 109.1 . . ?
C4 C3 H3B 109.1 . . ?
C2 C3 H3B 109.1 . . ?
H3A C3 H3B 107.9 . . ?
C3 C4 C5 111.66(14) . . ?
C3 C4 H4A 109.3 . . ?
C5 C4 H4A 109.3 . . ?
C3 C4 H4B 109.3 . . ?
C5 C4 H4B 109.3 . . ?
H4A C4 H4B 107.9 . . ?
C6 C5 C4 108.50(14) . . ?
C6 C5 H5A 110.0 . . ?
C4 C5 H5A 110.0 . . ?
C6 C5 H5B 110.0 . . ?
C4 C5 H5B 110.0 . . ?
H5A C5 H5B 108.4 . . ?
N7 C6 C5 111.68(13) . . ?
N7 C6 C1 115.53(13) . . ?
C5 C6 C1 110.90(14) . . ?
N7 C6 H6 106.0 . . ?
C5 C6 H6 106.0 . . ?
C1 C6 H6 106.0 . . ?
C11 N7 C8 112.01(13) . . ?
C11 N7 C6 120.41(13) . . ?
C8 N7 C6 127.36(13) . . ?
C10 C8 N7 111.93(15) . . ?
C10 C8 C9 124.95(16) . . ?
N7 C8 C9 123.11(15) . . ?
C8 C9 H9A 109.5 . . ?
C8 C9 H9B 109.5 . . ?
H9A C9 H9B 109.5 . . ?
C8 C9 H9C 109.5 . . ?
H9A C9 H9C 109.5 . . ?
H9B C9 H9C 109.5 . . ?
C8 C10 S1 113.39(13) . . ?
C8 C10 H10 123.3 . . ?
S1 C10 H10 123.3 . . ?
N12 C11 N7 125.60(15) . . ?
N12 C11 S1 120.85(12) . . ?
N7 C11 S1 113.53(12) . . ?
C11 N12 N13 114.43(13) . . ?
C11 N12 H12 125.1(13) . . ?
N13 N12 H12 118.8(14) . . ?
C14 N13 N12 114.89(14) . . ?
N13 C14 C15 119.67(16) . . ?
N13 C14 H14 120.2 . . ?
C15 C14 H14 120.2 . . ?
C16 C15 C20 118.09(16) . . ?
C16 C15 C14 121.56(16) . . ?
C20 C15 C14 120.28(16) . . ?
C17 C16 C15 122.13(17) . . ?
C17 C16 H16 118.9 . . ?
C15 C16 H16 118.9 . . ?
C16 C17 C18 119.31(17) . . ?
C16 C17 H17 120.3 . . ?
C18 C17 H17 120.3 . . ?
O21 C18 C17 124.20(18) . . ?
O21 C18 C19 115.67(17) . . ?
C17 C18 C19 120.09(17) . . ?
O23 C19 C20 120.26(17) . . ?
O23 C19 C18 119.95(16) . . ?
C20 C19 C18 119.79(16) . . ?
O25 C20 C19 120.90(16) . . ?
O25 C20 C15 118.51(16) . . ?
C19 C20 C15 120.48(16) . . ?
C18 O21 C22 116.73(16) . . ?
O21 C22 H22A 109.5 . . ?
O21 C22 H22B 109.5 . . ?
H22A C22 H22B 109.5 . . ?
O21 C22 H22C 109.5 . . ?
H22A C22 H22C 109.5 . . ?
H22B C22 H22C 109.5 . . ?
C19 O23 C24 113.67(15) . . ?
O23 C24 H24A 109.5 . . ?
O23 C24 H24B 109.5 . . ?
H24A C24 H24B 109.5 . . ?
O23 C24 H24C 109.5 . . ?
H24A C24 H24C 109.5 . . ?
H24B C24 H24C 109.5 . . ?
C20 O25 C26 115.93(15) . . ?
O25 C26 H26A 109.5 . . ?
O25 C26 H26B 109.5 . . ?
H26A C26 H26B 109.5 . . ?
O25 C26 H26C 109.5 . . ?
H26A C26 H26C 109.5 . . ?
H26B C26 H26C 109.5 . . ?

loop_
_geom_bond_atom_site_label_1
_geom_bond_atom_site_label_2
_geom_bond_distance
_geom_bond_site_symmetry_2
_geom_bond_publ_flag
S1 C11 1.7169(16) . ?
S1 C10 1.7299(18) . ?
C1 C6 1.527(2) . ?
C1 C2 1.535(2) . ?
C1 H1A 0.9900 . ?
C1 H1B 0.9900 . ?
C2 C3 1.530(2) . ?
C2 H2A 0.9900 . ?
C2 H2B 0.9900 . ?
C3 C4 1.527(3) . ?
C3 H3A 0.9900 . ?
C3 H3B 0.9900 . ?
C4 C5 1.535(2) . ?
C4 H4A 0.9900 . ?
C4 H4B 0.9900 . ?
C5 C6 1.524(2) . ?
C5 H5A 0.9900 . ?
C5 H5B 0.9900 . ?
C6 N7 1.4929(19) . ?
C6 H6 1.0000 . ?
N7 C11 1.345(2) . ?
N7 C8 1.414(2) . ?
C8 C10 1.339(2) . ?
C8 C9 1.492(2) . ?
C9 H9A 0.9800 . ?
C9 H9B 0.9800 . ?
C9 H9C 0.9800 . ?
C10 H10 0.9500 . ?
C11 N12 1.335(2) . ?
N12 N13 1.3942(19) . ?
N12 H12 0.89(2) . ?
N13 C14 1.285(2) . ?
C14 C15 1.459(2) . ?
C14 H14 0.9500 . ?
C15 C16 1.393(2) . ?
C15 C20 1.407(2) . ?
C16 C17 1.384(3) . ?
C16 H16 0.9500 . ?
C17 C18 1.391(3) . ?
C17 H17 0.9500 . ?
C18 O21 1.363(2) . ?
C18 C19 1.402(3) . ?
C19 O23 1.376(2) . ?
C19 C20 1.396(3) . ?
C20 O25 1.376(2) . ?
O21 C22 1.444(3) . ?
C22 H22A 0.9800 . ?
C22 H22B 0.9800 . ?
C22 H22C 0.9800 . ?
O23 C24 1.414(3) . ?
C24 H24A 0.9800 . ?
C24 H24B 0.9800 . ?
C24 H24C 0.9800 . ?
O25 C26 1.433(2) . ?
C26 H26A 0.9800 . ?
C26 H26B 0.9800 . ?
C26 H26C 0.9800 . ?

loop_
_geom_torsion_atom_site_label_1
_geom_torsion_atom_site_label_2
_geom_torsion_atom_site_label_3
_geom_torsion_atom_site_label_4
_geom_torsion
_geom_torsion_site_symmetry_1
_geom_torsion_site_symmetry_2
_geom_torsion_site_symmetry_3
_geom_torsion_site_symmetry_4
_geom_torsion_publ_flag
C6 C1 C2 C3 -59.43(18) . . . . ?
C1 C2 C3 C4 54.87(19) . . . . ?
C2 C3 C4 C5 -52.3(2) . . . . ?
C3 C4 C5 C6 54.60(19) . . . . ?
C4 C5 C6 N7 167.52(13) . . . . ?
C4 C5 C6 C1 -62.07(18) . . . . ?
C2 C1 C6 N7 -167.17(13) . . . . ?
C2 C1 C6 C5 64.47(17) . . . . ?
C5 C6 N7 C11 -91.67(18) . . . . ?
C1 C6 N7 C11 140.36(15) . . . . ?
C5 C6 N7 C8 82.48(19) . . . . ?
C1 C6 N7 C8 -45.5(2) . . . . ?
C11 N7 C8 C10 -1.8(2) . . . . ?
C6 N7 C8 C10 -176.33(15) . . . . ?
C11 N7 C8 C9 177.67(16) . . . . ?
C6 N7 C8 C9 3.1(3) . . . . ?
N7 C8 C10 S1 1.3(2) . . . . ?
C9 C8 C10 S1 -178.17(15) . . . . ?
C11 S1 C10 C8 -0.36(15) . . . . ?
C8 N7 C11 N12 -176.83(15) . . . . ?
C6 N7 C11 N12 -1.8(2) . . . . ?
C8 N7 C11 S1 1.51(17) . . . . ?
C6 N7 C11 S1 176.50(11) . . . . ?
C10 S1 C11 N12 177.74(15) . . . . ?
C10 S1 C11 N7 -0.68(13) . . . . ?
N7 C11 N12 N13 -177.79(15) . . . . ?
S1 C11 N12 N13 4.0(2) . . . . ?
C11 N12 N13 C14 -170.75(15) . . . . ?
N12 N13 C14 C15 -176.78(14) . . . . ?
N13 C14 C15 C16 7.7(3) . . . . ?
N13 C14 C15 C20 -175.35(16) . . . . ?
C20 C15 C16 C17 -1.3(3) . . . . ?
C14 C15 C16 C17 175.76(17) . . . . ?
C15 C16 C17 C18 -1.6(3) . . . . ?
C16 C17 C18 O21 -175.35(18) . . . . ?
C16 C17 C18 C19 2.6(3) . . . . ?
O21 C18 C19 O23 -3.5(3) . . . . ?
C17 C18 C19 O23 178.37(17) . . . . ?
O21 C18 C19 C20 177.43(16) . . . . ?
C17 C18 C19 C20 -0.7(3) . . . . ?
O23 C19 C20 O25 2.6(3) . . . . ?
C18 C19 C20 O25 -178.35(16) . . . . ?
O23 C19 C20 C15 178.67(16) . . . . ?
C18 C19 C20 C15 -2.3(3) . . . . ?
C16 C15 C20 O25 179.39(16) . . . . ?
C14 C15 C20 O25 2.3(2) . . . . ?
C16 C15 C20 C19 3.2(3) . . . . ?
C14 C15 C20 C19 -173.86(16) . . . . ?
C17 C18 O21 C22 -5.8(3) . . . . ?
C19 C18 O21 C22 176.11(17) . . . . ?
C20 C19 O23 C24 -82.4(3) . . . . ?
C18 C19 O23 C24 98.6(3) . . . . ?
C19 C20 O25 C26 -62.5(2) . . . . ?
C15 C20 O25 C26 121.36(19) . . . . ?
